data_4312201
loop_
_publ_author_name
'Boumahdi Benkmil'
'Mian Ji'
'Heinrich Vahrenkamp'

_publ_section_title
;
 Bis(pyrazolyl)(thioimidazolyl)borate Ligands: The Missing Member in the
 N3...S3 Scorpionate Series
;
_journal_name_full 'Inorganic Chemistry'
_journal_page_first 8212
_journal_page_last 8214
_journal_paper_doi 10.1021/ic048633s
_journal_volume 43
_journal_year 2004
_chemical_formula_sum 'C13 H18 B Cl N6 S Zn'
_chemical_formula_weight 402.02
_chemical_name_systematic
; 
 ? 
;
_space_group_IT_number 14
_symmetry_cell_setting monoclinic
_symmetry_space_group_name_Hall '-P 2ybc'
_symmetry_space_group_name_H-M 'P 1 21/c 1'
_atom_sites_solution_hydrogens geom
_atom_sites_solution_primary direct
_atom_sites_solution_secondary difmap
_audit_creation_method SHELXL-97
_cell_angle_alpha 90.00
_cell_angle_beta 106.366(3)
_cell_angle_gamma 90.00
_cell_formula_units_Z 4
_cell_length_a 10.0705(19)
_cell_length_b 12.802(2)
_cell_length_c 14.399(3)
_cell_measurement_temperature 243(2)
_cell_volume 1781.1(6)
_computing_cell_refinement 'Bruker SMART'
_computing_data_collection 'Bruker SMART'
_computing_data_reduction 'Bruker SHELXTL'
_computing_molecular_graphics 'Bruker SHELXTL'
_computing_publication_material 'Bruker SHELXTL'
_computing_structure_refinement 'SHELXL-97 (Sheldrick, 1997)'
_computing_structure_solution 'SHELXS-97 (Sheldrick, 1990)'
_diffrn_ambient_temperature 294(2)
_diffrn_measured_fraction_theta_full 0.932
_diffrn_measured_fraction_theta_max 0.932
_diffrn_measurement_device_type 'CCD area detector'
_diffrn_measurement_method 'phi and omega scans'
_diffrn_radiation_monochromator graphite
_diffrn_radiation_source 'fine-focus sealed tube'
_diffrn_radiation_type MoK\a
_diffrn_radiation_wavelength 0.71073
_diffrn_reflns_av_R_equivalents 0.0294
_diffrn_reflns_av_sigmaI/netI 0.0323
_diffrn_reflns_limit_h_max 13
_diffrn_reflns_limit_h_min -13
_diffrn_reflns_limit_k_max 17
_diffrn_reflns_limit_k_min -17
_diffrn_reflns_limit_l_max 19
_diffrn_reflns_limit_l_min -19
_diffrn_reflns_number 15684
_diffrn_reflns_theta_full 28.78
_diffrn_reflns_theta_max 28.78
_diffrn_reflns_theta_min 2.11
_exptl_absorpt_coefficient_mu 1.652
_exptl_absorpt_correction_type none
_exptl_crystal_colour colorless
_exptl_crystal_density_diffrn 1.499
_exptl_crystal_density_method 'not measured'
_exptl_crystal_description isometric
_exptl_crystal_F_000 824
_exptl_crystal_size_max 0.070
_exptl_crystal_size_mid 0.100
_exptl_crystal_size_min 0.140
_refine_diff_density_max 0.497
_refine_diff_density_min -0.527
_refine_diff_density_rms 0.069
_refine_ls_extinction_coef 0.0001(2)
_refine_ls_extinction_expression Fc^*^=kFc[1+0.001xFc^2^\l^3^/sin(2\q)]^-1/4^
_refine_ls_extinction_method SHELXL
_refine_ls_goodness_of_fit_ref 1.062
_refine_ls_hydrogen_treatment mixed
_refine_ls_matrix_type full
_refine_ls_number_parameters 213
_refine_ls_number_reflns 4326
_refine_ls_number_restraints 0
_refine_ls_restrained_S_all 1.062
_refine_ls_R_factor_all 0.0550
_refine_ls_R_factor_gt 0.0326
_refine_ls_shift/su_max 0.001
_refine_ls_shift/su_mean 0.000
_refine_ls_structure_factor_coef Fsqd
_refine_ls_weighting_details 'calc w=1/[\s^2^(Fo^2^)+(0.0286P)^2^+0.8804P] where P=(Fo^2^+2Fc^2^)/3'
_refine_ls_weighting_scheme calc
_refine_ls_wR_factor_gt 0.0669
_refine_ls_wR_factor_ref 0.0749
_reflns_number_gt 3175
_reflns_number_total 4326
_reflns_threshold_expression >2sigma(I)
_cod_data_source_file ic048633ssi20040929_104823_2.cif
_cod_data_source_block jimm
_cod_depositor_comments
;
The following automatic conversions were performed:
'_symmetry_cell_setting' value 'Monoclinic' changed to 'monoclinic'
according to '/home/saulius/struct/CIF-dictionaries/cif_core.dic'
dictionary named 'cif_core.dic' version 2.4.1 from 2010-06-29.

Automatic conversion script
Id: cif_fix_enum 1527 2010-12-29 10:47:43Z saulius 
;
_cod_database_code 4312201

loop_
_symmetry_equiv_pos_as_xyz
'x, y, z'
'-x, y+1/2, -z+1/2'
'-x, -y, -z'
'x, -y-1/2, z-1/2'

loop_
_atom_site_label
_atom_site_type_symbol
_atom_site_fract_x
_atom_site_fract_y
_atom_site_fract_z
_atom_site_U_iso_or_equiv
_atom_site_adp_type
_atom_site_occupancy
_atom_site_symmetry_multiplicity
_atom_site_calc_flag
_atom_site_refinement_flags
_atom_site_disorder_assembly
_atom_site_disorder_group
Zn1 Zn 0.87542(3) 0.82346(2) 0.114084(19) 0.02782(9) Uani 1 1 d . . .
S1 S 1.10575(6) 0.80119(5) 0.11763(4) 0.02947(14) Uani 1 1 d . . .
Cl1 Cl 0.73575(8) 0.90428(6) -0.00756(5) 0.0544(2) Uani 1 1 d . . .
N5 N 0.93029(19) 0.81965(15) 0.32234(13) 0.0272(4) Uani 1 1 d . . .
N4 N 0.8309(2) 0.67612(15) 0.14373(14) 0.0322(4) Uani 1 1 d . . .
N2 N 1.13987(18) 0.71891(14) 0.30217(13) 0.0241(4) Uani 1 1 d . . .
N6 N 0.87222(19) 0.87977(14) 0.24352(13) 0.0275(4) Uani 1 1 d . . .
C7 C 1.1925(2) 0.75207(16) 0.23014(15) 0.0240(4) Uani 1 1 d . . .
C6 C 1.2503(2) 0.68732(18) 0.37863(16) 0.0300(5) Uani 1 1 d . . .
H6A H 1.2439 0.6616 0.4376 0.036 Uiso 1 1 calc R . .
N3 N 0.89139(19) 0.64351(15) 0.23632(15) 0.0303(4) Uani 1 1 d . . .
N1 N 1.33297(18) 0.74042(15) 0.26098(13) 0.0274(4) Uani 1 1 d . . .
C4 C 1.4368(2) 0.7623(2) 0.20535(18) 0.0353(6) Uani 1 1 d . . .
C5 C 1.3672(2) 0.69983(19) 0.35368(17) 0.0325(5) Uani 1 1 d . . .
H5A H 1.4560 0.6840 0.3919 0.039 Uiso 1 1 calc R . .
C8 C 0.8511(3) 0.54475(19) 0.2461(2) 0.0430(7) Uani 1 1 d . . .
H8A H 0.8768 0.5053 0.3026 0.052 Uiso 1 1 calc R . .
B1 B 0.9901(3) 0.7104(2) 0.31573(19) 0.0276(5) Uani 1 1 d . . .
C11 C 0.9244(3) 0.8709(2) 0.40222(17) 0.0371(6) Uani 1 1 d . . .
H11A H 0.9573 0.8461 0.4653 0.044 Uiso 1 1 calc R . .
C10 C 0.7561(3) 0.5965(2) 0.0975(2) 0.0415(6) Uani 1 1 d . . .
H10A H 0.7044 0.5973 0.0328 0.050 Uiso 1 1 calc R . .
C13 C 0.8306(3) 0.96766(19) 0.27611(18) 0.0348(5) Uani 1 1 d . . .
H13A H 0.7865 1.0226 0.2372 0.042 Uiso 1 1 calc R . .
C2 C 1.5811(3) 0.7375(3) 0.2707(2) 0.0513(8) Uani 1 1 d . . .
H2A H 1.6022 0.7832 0.3258 0.077 Uiso 1 1 calc R . .
H2B H 1.6479 0.7473 0.2353 0.077 Uiso 1 1 calc R . .
H2C H 1.5840 0.6663 0.2922 0.077 Uiso 1 1 calc R . .
C1 C 1.4319(3) 0.8767(2) 0.1765(2) 0.0504(7) Uani 1 1 d . . .
H1A H 1.4522 0.9195 0.2335 0.076 Uiso 1 1 calc R . .
H1B H 1.3413 0.8933 0.1357 0.076 Uiso 1 1 calc R . .
H1C H 1.4992 0.8895 0.1420 0.076 Uiso 1 1 calc R . .
C9 C 0.7661(3) 0.5124(2) 0.1593(2) 0.0504(7) Uani 1 1 d . . .
H9A H 0.7239 0.4474 0.1448 0.060 Uiso 1 1 calc R . .
C12 C 0.8622(3) 0.9656(2) 0.37603(19) 0.0426(6) Uani 1 1 d . . .
H12A H 0.8449 1.0173 0.4165 0.051 Uiso 1 1 calc R . .
C3 C 1.4064(3) 0.6890(2) 0.11817(19) 0.0464(7) Uani 1 1 d . . .
H3A H 1.3158 0.7036 0.0761 0.070 Uiso 1 1 calc R . .
H3B H 1.4101 0.6179 0.1400 0.070 Uiso 1 1 calc R . .
H3C H 1.4741 0.6994 0.0836 0.070 Uiso 1 1 calc R . .
H1 H 1.005(2) 0.6702(16) 0.3871(15) 0.021(6) Uiso 1 1 d . . .

loop_
_atom_site_aniso_label
_atom_site_aniso_U_11
_atom_site_aniso_U_22
_atom_site_aniso_U_33
_atom_site_aniso_U_23
_atom_site_aniso_U_13
_atom_site_aniso_U_12
Zn1 0.02590(14) 0.02944(15) 0.02721(14) 0.00241(11) 0.00600(10) 0.00066(11)
S1 0.0248(3) 0.0376(3) 0.0262(3) 0.0063(2) 0.0075(2) 0.0017(2)
Cl1 0.0522(4) 0.0616(5) 0.0378(4) 0.0087(3) -0.0062(3) 0.0146(4)
N5 0.0269(10) 0.0289(10) 0.0278(10) 0.0034(8) 0.0109(8) 0.0046(8)
N4 0.0292(10) 0.0307(10) 0.0385(11) -0.0034(9) 0.0122(9) -0.0052(9)
N2 0.0236(9) 0.0240(9) 0.0249(9) 0.0007(7) 0.0075(7) 0.0011(7)
N6 0.0292(10) 0.0252(10) 0.0285(10) 0.0040(8) 0.0089(8) 0.0031(8)
C7 0.0237(11) 0.0223(11) 0.0257(11) -0.0004(9) 0.0067(9) 0.0022(8)
C6 0.0312(12) 0.0350(13) 0.0224(11) 0.0011(10) 0.0055(9) 0.0018(10)
N3 0.0255(10) 0.0240(10) 0.0440(12) 0.0055(8) 0.0141(9) 0.0014(8)
N1 0.0213(9) 0.0327(11) 0.0277(10) 0.0003(8) 0.0061(7) 0.0004(8)
C4 0.0226(12) 0.0456(15) 0.0398(14) 0.0073(11) 0.0121(10) 0.0026(10)
C5 0.0264(12) 0.0409(14) 0.0266(12) -0.0002(10) 0.0018(9) 0.0024(10)
C8 0.0358(14) 0.0256(13) 0.0711(19) 0.0132(13) 0.0208(14) 0.0010(11)
B1 0.0269(13) 0.0274(13) 0.0302(14) 0.0062(11) 0.0106(11) 0.0028(10)
C11 0.0423(14) 0.0424(15) 0.0278(12) 0.0001(11) 0.0120(11) 0.0068(12)
C10 0.0342(14) 0.0410(15) 0.0508(16) -0.0118(12) 0.0145(12) -0.0094(11)
C13 0.0368(14) 0.0254(12) 0.0444(14) 0.0022(10) 0.0149(11) 0.0046(10)
C2 0.0231(13) 0.076(2) 0.0547(18) 0.0132(16) 0.0111(12) 0.0033(13)
C1 0.0363(15) 0.0506(18) 0.067(2) 0.0133(15) 0.0190(14) -0.0066(13)
C9 0.0413(16) 0.0280(14) 0.083(2) -0.0067(14) 0.0197(15) -0.0112(12)
C12 0.0506(16) 0.0367(15) 0.0436(15) -0.0073(12) 0.0186(13) 0.0067(12)
C3 0.0393(15) 0.0606(19) 0.0440(15) 0.0000(14) 0.0195(13) 0.0106(13)

loop_
_atom_type_symbol
_atom_type_description
_atom_type_scat_dispersion_real
_atom_type_scat_dispersion_imag
_atom_type_scat_source
C C 0.0033 0.0016 'International Tables Vol C Tables 4.2.6.8 and 6.1.1.4'
H H 0.0000 0.0000 'International Tables Vol C Tables 4.2.6.8 and 6.1.1.4'
B B 0.0013 0.0007 'International Tables Vol C Tables 4.2.6.8 and 6.1.1.4'
N N 0.0061 0.0033 'International Tables Vol C Tables 4.2.6.8 and 6.1.1.4'
S S 0.1246 0.1234 'International Tables Vol C Tables 4.2.6.8 and 6.1.1.4'
Cl Cl 0.1484 0.1585 'International Tables Vol C Tables 4.2.6.8 and 6.1.1.4'
Zn Zn 0.2839 1.4301 'International Tables Vol C Tables 4.2.6.8 and 6.1.1.4'

loop_
_geom_angle_atom_site_label_1
_geom_angle_atom_site_label_2
_geom_angle_atom_site_label_3
_geom_angle
_geom_angle_site_symmetry_1
_geom_angle_site_symmetry_3
_geom_angle_publ_flag
N6 Zn1 N4 94.42(8) . . ?
N6 Zn1 Cl1 113.65(6) . . ?
N4 Zn1 Cl1 119.00(6) . . ?
N6 Zn1 S1 107.51(6) . . ?
N4 Zn1 S1 99.26(6) . . ?
Cl1 Zn1 S1 119.42(3) . . ?
C7 S1 Zn1 107.64(8) . . ?
C11 N5 N6 109.05(18) . . ?
C11 N5 B1 127.7(2) . . ?
N6 N5 B1 123.21(18) . . ?
C10 N4 N3 106.8(2) . . ?
C10 N4 Zn1 137.82(19) . . ?
N3 N4 Zn1 115.41(14) . . ?
C7 N2 C6 107.41(18) . . ?
C7 N2 B1 135.06(18) . . ?
C6 N2 B1 117.53(18) . . ?
C13 N6 N5 106.75(18) . . ?
C13 N6 Zn1 136.05(16) . . ?
N5 N6 Zn1 117.14(13) . . ?
N2 C7 N1 107.97(18) . . ?
N2 C7 S1 128.79(16) . . ?
N1 C7 S1 123.23(16) . . ?
C5 C6 N2 108.8(2) . . ?
C8 N3 N4 108.9(2) . . ?
C8 N3 B1 126.3(2) . . ?
N4 N3 B1 124.75(18) . . ?
C7 N1 C5 107.97(18) . . ?
C7 N1 C4 127.95(18) . . ?
C5 N1 C4 124.03(18) . . ?
N1 C4 C1 110.4(2) . . ?
N1 C4 C2 108.4(2) . . ?
C1 C4 C2 108.7(2) . . ?
N1 C4 C3 108.3(2) . . ?
C1 C4 C3 112.6(2) . . ?
C2 C4 C3 108.3(2) . . ?
C6 C5 N1 107.8(2) . . ?
N3 C8 C9 108.6(2) . . ?
N5 B1 N3 111.60(19) . . ?
N5 B1 N2 110.46(18) . . ?
N3 B1 N2 112.65(19) . . ?
N5 C11 C12 109.0(2) . . ?
N4 C10 C9 110.3(3) . . ?
N6 C13 C12 110.3(2) . . ?
C8 C9 C10 105.4(2) . . ?
C11 C12 C13 104.9(2) . . ?

loop_
_geom_bond_atom_site_label_1
_geom_bond_atom_site_label_2
_geom_bond_distance
_geom_bond_site_symmetry_2
_geom_bond_publ_flag
Zn1 N6 2.0070(19) . ?
Zn1 N4 2.012(2) . ?
Zn1 Cl1 2.1745(7) . ?
Zn1 S1 2.3232(7) . ?
S1 C7 1.728(2) . ?
N5 C11 1.340(3) . ?
N5 N6 1.360(2) . ?
N5 B1 1.537(3) . ?
N4 C10 1.329(3) . ?
N4 N3 1.366(3) . ?
N2 C7 1.359(3) . ?
N2 C6 1.387(3) . ?
N2 B1 1.578(3) . ?
N6 C13 1.331(3) . ?
C7 N1 1.366(3) . ?
C6 C5 1.334(3) . ?
N3 C8 1.347(3) . ?
N3 B1 1.545(3) . ?
N1 C5 1.383(3) . ?
N1 C4 1.512(3) . ?
C4 C1 1.520(4) . ?
C4 C2 1.526(3) . ?
C4 C3 1.527(4) . ?
C8 C9 1.365(4) . ?
C11 C12 1.368(4) . ?
C10 C9 1.384(4) . ?
C13 C12 1.383(4) . ?
